data_9010415
loop_
_publ_author_name
'Ventruti, G.'
'Zema, M.'
'Scordari, F.'
'Pedrazzi, G.'

_publ_section_title
;
 Thermal behavior of a Ti-rich phlogopite from Mt. Vulture (Potenza, Italy):
 An in situ X-ray single-crystal diffraction study
 Sample: T = 100 K
;
_journal_name_full 'American Mineralogist'
_journal_page_first 632
_journal_page_last 643
_journal_paper_doi 10.2138/am.2008.2700
_journal_volume 93
_journal_year 2008
_chemical_compound_source 'trioctahedral mica, Cava St. Antonia, Mt. Vulture, Potenza, Italy'
_chemical_formula_sum 'Al1.229 Fe0.781 H1.186 K Mg2.219 O12 Si2.704'
_chemical_name_mineral Phlogopite
_space_group_IT_number 12
_symmetry_space_group_name_Hall '-C 2y'
_symmetry_space_group_name_H-M 'C 1 2/m 1'
_cell_angle_alpha 90
_cell_angle_beta 100.031
_cell_angle_gamma 90
_cell_length_a 5.3278
_cell_length_b 9.2225
_cell_length_c 10.2087
_cell_formula_units_Z 2
_cell_volume 493.943
_database_code_amcsd 0004547
_diffrn_ambient_temperature 100
_exptl_crystal_density_diffrn 2.951
_cod_original_formula_sum 'K (Mg2.219 Fe.781) Si2.704 Al1.229 O12 H1.186'
_cod_database_code 9010415

loop_
_space_group_symop_operation_xyz
x,y,z
1/2+x,1/2+y,z
x,-y,z
1/2+x,1/2-y,z
-x,y,-z
1/2-x,1/2+y,-z
-x,-y,-z
1/2-x,1/2-y,-z

loop_
_atom_site_aniso_label
_atom_site_aniso_U_11
_atom_site_aniso_U_22
_atom_site_aniso_U_33
_atom_site_aniso_U_12
_atom_site_aniso_U_13
_atom_site_aniso_U_23
K 0.01597 0.01614 0.01970 0.00000 0.00382 0.00000
MgM1 0.00543 0.00495 0.00922 0.00000 0.00292 0.00000
FeM1 0.00543 0.00495 0.00922 0.00000 0.00292 0.00000
MgM2 0.00423 0.00967 0.00774 0.00000 0.00103 0.00000
FeM2 0.00423 0.00967 0.00774 0.00000 0.00103 0.00000
Si 0.00575 0.00654 0.00789 0.00005 0.00150 0.00018
Al 0.00575 0.00654 0.00789 0.00005 0.00150 0.00018
O1 0.01270 0.01730 0.01120 -0.00350 0.00310 -0.00220
O2 0.01800 0.01110 0.01090 0.00000 0.00000 0.00000
O3 0.00810 0.00840 0.00850 0.00019 0.00135 0.00010
O4 0.00830 0.01070 0.00690 0.00000 0.00150 0.00000

loop_
_atom_site_label
_atom_site_fract_x
_atom_site_fract_y
_atom_site_fract_z
_atom_site_occupancy
_atom_site_U_iso_or_equiv
K 0.00000 0.50000 0.00000 1.02760 0.01720
MgM1 0.00000 0.00000 0.50000 0.74080 0.00630
FeM1 0.00000 0.00000 0.50000 0.25920 0.00630
MgM2 0.00000 0.33520 0.50000 0.73930 0.00720
FeM2 0.00000 0.33520 0.50000 0.26070 0.00720
Si 0.07495 0.16686 0.22520 0.67610 0.00670
Al 0.07495 0.16686 0.22520 0.30730 0.00670
O1 0.33269 0.22311 0.16797 1.00000 0.01360
O2 0.00190 0.00000 0.16889 1.00000 0.01360
O3 0.13082 0.16751 0.39136 1.00000 0.00840
O4 0.13190 0.50000 0.39874 1.00000 0.00860
H 0.11100 0.50000 0.31900 0.59310 0.00860

loop_
_cod_related_entry_id
_cod_related_entry_database
_cod_related_entry_code
1 AMCSD 0004547
